data_7034958
loop_
_publ_author_name
'Peng, Kuo-Fu'
'Chen, Yun'
'Chen, Chi-Tien'

_publ_section_title
;
 Synthesis and catalytic application of magnesium complexes bearing
 pendant indolyl ligands.
;
_journal_issue 20
_journal_name_full 'Dalton transactions (Cambridge, England : 2003)'
_journal_page_first 9610
_journal_page_last 9619
_journal_paper_doi 10.1039/c5dt01173f
_journal_volume 44
_journal_year 2015
_chemical_formula_moiety 'C38 H40 Mg N2 O4'
_chemical_formula_sum 'C38 H40 Mg N2 O4'
_chemical_formula_weight 613.03
_chemical_name_systematic
; 
 ? 
;
_space_group_IT_number 15
_symmetry_cell_setting monoclinic
_symmetry_space_group_name_Hall '-C 2yc'
_symmetry_space_group_name_H-M 'C 1 2/c 1'
_atom_sites_solution_hydrogens geom
_atom_sites_solution_primary direct
_atom_sites_solution_secondary difmap
_audit_creation_method SHELXL-97
_audit_update_record
;
2015-01-21 deposited with the CCDC.
2015-04-16 downloaded from the CCDC.
;
_cell_angle_alpha 90.00
_cell_angle_beta 93.092(6)
_cell_angle_gamma 90.00
_cell_formula_units_Z 4
_cell_length_a 21.2856(16)
_cell_length_b 7.6356(6)
_cell_length_c 18.3690(12)
_cell_measurement_reflns_used 3053
_cell_measurement_temperature 100(2)
_cell_measurement_theta_max 29.1658
_cell_measurement_theta_min 2.8289
_cell_volume 2981.1(4)
_computing_cell_refinement
; 
CrysAlis RED, Oxford Diffraction Ltd., 
Version 1.171.32.29 (release 10-06-2008 CrysAlis171 .NET) 
(compiled Jun 10 2008,16:49:55) 
;
_computing_data_collection
; 
CrysAlis CCD, Oxford Diffraction Ltd., 
Version 1.171.32.29 (release 10-06-2008 CrysAlis171 .NET) 
(compiled Jun 10 2008,16:49:55) 
;
_computing_data_reduction
; 
CrysAlis RED, Oxford Diffraction Ltd., 
Version 1.171.32.29 (release 10-06-2008 CrysAlis171 .NET) 
(compiled Jun 10 2008,16:49:55) 
;
_computing_molecular_graphics 'Bruker SHELXTL'
_computing_publication_material 'Bruker SHELXTL'
_computing_structure_refinement 'SHELXL-97 (Sheldrick, 1997)'
_computing_structure_solution 'SHELXS-97 (Sheldrick, 1990)'
_diffrn_ambient_temperature 100(2)
_diffrn_measured_fraction_theta_full 0.996
_diffrn_measured_fraction_theta_max 0.845
_diffrn_measurement_device_type 'CCD area detector'
_diffrn_measurement_method 'phi and omega scans'
_diffrn_radiation_monochromator graphite
_diffrn_radiation_source 'fine-focus sealed tube'
_diffrn_radiation_type MoK\a
_diffrn_radiation_wavelength 0.71073
_diffrn_reflns_av_R_equivalents 0.0308
_diffrn_reflns_av_sigmaI/netI 0.0527
_diffrn_reflns_limit_h_max 28
_diffrn_reflns_limit_h_min -19
_diffrn_reflns_limit_k_max 9
_diffrn_reflns_limit_k_min -9
_diffrn_reflns_limit_l_max 20
_diffrn_reflns_limit_l_min -25
_diffrn_reflns_number 6238
_diffrn_reflns_theta_full 26.00
_diffrn_reflns_theta_max 29.22
_diffrn_reflns_theta_min 2.83
_exptl_absorpt_coefficient_mu 0.107
_exptl_absorpt_correction_T_max 1.00000
_exptl_absorpt_correction_T_min 0.91974
_exptl_absorpt_correction_type multi-scan
_exptl_absorpt_process_details
;
CrysAlisPro, Oxford Diffraction Ltd.,
Version 1.171.33.66 (release 28-04-2010 CrysAlis171 .NET)
(compiled Apr 28 2010,14:27:37)
Empirical absorption correction using spherical harmonics,
 implemented in SCALE3 ABSPACK scaling algorithm.
;
_exptl_crystal_colour yellow
_exptl_crystal_density_diffrn 1.366
_exptl_crystal_density_method 'not measured'
_exptl_crystal_description parallelpied
_exptl_crystal_F_000 1304
_exptl_crystal_size_max 0.52
_exptl_crystal_size_mid 0.47
_exptl_crystal_size_min 0.19
_refine_diff_density_max 0.630
_refine_diff_density_min -0.577
_refine_diff_density_rms 0.069
_refine_ls_extinction_method none
_refine_ls_goodness_of_fit_ref 1.000
_refine_ls_hydrogen_treatment constr
_refine_ls_matrix_type full
_refine_ls_number_parameters 205
_refine_ls_number_reflns 3427
_refine_ls_number_restraints 0
_refine_ls_restrained_S_all 1.000
_refine_ls_R_factor_all 0.0773
_refine_ls_R_factor_gt 0.0527
_refine_ls_shift/su_max 0.000
_refine_ls_shift/su_mean 0.000
_refine_ls_structure_factor_coef Fsqd
_refine_ls_weighting_details 'calc w=1/[\s^2^(Fo^2^)+(0.0955P)^2^+0.0000P] where P=(Fo^2^+2Fc^2^)/3'
_refine_ls_weighting_scheme calc
_refine_ls_wR_factor_gt 0.1411
_refine_ls_wR_factor_ref 0.1489
_reflns_number_gt 2392
_reflns_number_total 3427
_reflns_threshold_expression >2sigma(I)
_cod_data_source_file c5dt01173f2.cif
_cod_data_source_block Compound3a
_cod_depositor_comments
;
The following automatic conversions were performed:

'_symmetry_cell_setting' value 'Monoclinic' changed to 'monoclinic'
according to
/usr/data/users/saulius/crontab/automatic-downloads/rss-feeds/RSC/lib/dictionaries/cif_core.dic
dictionary named 'cif_core.dic' version 2.4.2 from 2011-04-26.

Automatic conversion script
Id: cif_fix_values 3271 2015-04-21 07:52:19Z andrius 

 Adding full bibliography for 7034958--7034959.cif.
;
_cod_original_sg_symbol_H-M C2/c
_cod_database_code 7034958

loop_
_symmetry_equiv_pos_as_xyz
'x, y, z'
'-x, y, -z+1/2'
'x+1/2, y+1/2, z'
'-x+1/2, y+1/2, -z+1/2'
'-x, -y, -z'
'x, -y, z-1/2'
'-x+1/2, -y+1/2, -z'
'x+1/2, -y+1/2, z-1/2'

loop_
_atom_site_label
_atom_site_type_symbol
_atom_site_fract_x
_atom_site_fract_y
_atom_site_fract_z
_atom_site_U_iso_or_equiv
_atom_site_adp_type
_atom_site_occupancy
_atom_site_symmetry_multiplicity
_atom_site_calc_flag
_atom_site_refinement_flags
Mg Mg 0.2500 0.2500 0.0000 0.0138(2) Uani 1 2 d S
O1 O 0.32344(7) 0.20315(18) 0.08260(7) 0.0188(3) Uani 1 1 d .
O2 O 0.20398(7) 0.02147(18) 0.05048(8) 0.0205(3) Uani 1 1 d .
N N 0.21205(8) 0.4007(2) 0.08188(9) 0.0159(4) Uani 1 1 d .
C1 C 0.14948(9) 0.4195(2) 0.09748(11) 0.0155(4) Uani 1 1 d .
C2 C 0.09546(9) 0.3601(3) 0.05807(11) 0.0194(4) Uani 1 1 d .
H2A H 0.0988 0.3023 0.0139 0.023 Uiso 1 1 calc R
C3 C 0.03704(10) 0.3881(3) 0.08559(12) 0.0238(5) Uani 1 1 d .
H3A H 0.0010 0.3493 0.0596 0.029 Uiso 1 1 calc R
C4 C 0.03166(10) 0.4744(3) 0.15208(12) 0.0236(5) Uani 1 1 d .
H4A H -0.0080 0.4924 0.1697 0.028 Uiso 1 1 calc R
C5 C 0.08405(10) 0.5331(3) 0.19200(11) 0.0215(5) Uani 1 1 d .
H5A H 0.0798 0.5910 0.2360 0.026 Uiso 1 1 calc R
C6 C 0.14421(10) 0.5050(3) 0.16574(11) 0.0180(4) Uani 1 1 d .
C7 C 0.20608(10) 0.5386(3) 0.19267(11) 0.0194(4) Uani 1 1 d .
H7A H 0.2183 0.5944 0.2362 0.023 Uiso 1 1 calc R
C8 C 0.24541(9) 0.4718(2) 0.14131(10) 0.0162(4) Uani 1 1 d .
C9 C 0.31485(10) 0.4718(3) 0.14947(10) 0.0170(4) Uani 1 1 d .
C10 C 0.34570(10) 0.6078(3) 0.18720(11) 0.0202(4) Uani 1 1 d .
H10A H 0.3218 0.6958 0.2071 0.024 Uiso 1 1 calc R
C11 C 0.41047(10) 0.6165(3) 0.19607(11) 0.0238(5) Uani 1 1 d .
H11A H 0.4295 0.7094 0.2215 0.029 Uiso 1 1 calc R
C12 C 0.44678(10) 0.4870(3) 0.16709(12) 0.0260(5) Uani 1 1 d .
H12A H 0.4904 0.4930 0.1725 0.031 Uiso 1 1 calc R
C13 C 0.41803(10) 0.3476(3) 0.12985(11) 0.0222(5) Uani 1 1 d .
H13A H 0.4422 0.2593 0.1106 0.027 Uiso 1 1 calc R
C14 C 0.35307(9) 0.3412(3) 0.12168(10) 0.0169(4) Uani 1 1 d .
C16 C 0.19156(11) 0.0130(3) 0.12742(11) 0.0227(5) Uani 1 1 d .
H16A H 0.1983 0.1264 0.1503 0.027 Uiso 1 1 calc R
H16B H 0.2190 -0.0719 0.1523 0.027 Uiso 1 1 calc R
C17 C 0.12340(11) -0.0420(3) 0.13040(13) 0.0274(5) Uani 1 1 d .
H17A H 0.0966 0.0585 0.1375 0.033 Uiso 1 1 calc R
H17B H 0.1181 -0.1251 0.1695 0.033 Uiso 1 1 calc R
C18 C 0.10823(11) -0.1272(3) 0.05565(13) 0.0300(5) Uani 1 1 d .
H18A H 0.0914 -0.2443 0.0610 0.036 Uiso 1 1 calc R
H18B H 0.0783 -0.0574 0.0265 0.036 Uiso 1 1 calc R
C19 C 0.17187(12) -0.1322(3) 0.02180(12) 0.0267(5) Uani 1 1 d .
H19A H 0.1948 -0.2378 0.0359 0.032 Uiso 1 1 calc R
H19B H 0.1670 -0.1273 -0.0310 0.032 Uiso 1 1 calc R
C15 C 0.34717(10) 0.0299(3) 0.10047(12) 0.0224(5) Uani 1 1 d .
H15A H 0.3797 0.0383 0.1386 0.034 Uiso 1 1 calc R
H15B H 0.3640 -0.0218 0.0581 0.034 Uiso 1 1 calc R
H15C H 0.3135 -0.0416 0.1166 0.034 Uiso 1 1 calc R

loop_
_atom_site_aniso_label
_atom_site_aniso_U_11
_atom_site_aniso_U_22
_atom_site_aniso_U_33
_atom_site_aniso_U_23
_atom_site_aniso_U_13
_atom_site_aniso_U_12
Mg 0.0124(5) 0.0145(5) 0.0147(4) -0.0019(4) 0.0021(3) 0.0008(4)
O1 0.0160(7) 0.0166(7) 0.0236(7) -0.0033(6) -0.0021(6) 0.0025(6)
O2 0.0239(8) 0.0187(7) 0.0192(7) -0.0022(6) 0.0040(6) -0.0023(6)
N 0.0137(8) 0.0166(8) 0.0176(8) -0.0010(6) 0.0024(6) -0.0006(7)
C1 0.0126(9) 0.0155(9) 0.0188(9) 0.0033(7) 0.0035(7) 0.0026(7)
C2 0.0163(10) 0.0241(10) 0.0178(10) -0.0008(8) 0.0012(8) 0.0022(9)
C3 0.0128(10) 0.0306(12) 0.0277(11) 0.0043(9) -0.0017(8) 0.0011(9)
C4 0.0156(10) 0.0306(11) 0.0252(11) 0.0085(9) 0.0069(8) 0.0071(9)
C5 0.0202(11) 0.0267(11) 0.0183(10) 0.0038(8) 0.0081(8) 0.0058(9)
C6 0.0162(10) 0.0206(10) 0.0173(10) 0.0048(8) 0.0032(8) 0.0029(8)
C7 0.0190(10) 0.0243(10) 0.0150(9) -0.0031(8) 0.0013(8) 0.0025(9)
C8 0.0166(10) 0.0161(9) 0.0160(9) -0.0006(8) 0.0018(7) 0.0013(8)
C9 0.0181(10) 0.0185(10) 0.0144(9) 0.0015(8) 0.0016(7) -0.0016(8)
C10 0.0235(11) 0.0190(10) 0.0182(10) 0.0006(8) 0.0022(8) -0.0009(9)
C11 0.0231(11) 0.0247(11) 0.0232(11) -0.0004(9) -0.0025(9) -0.0101(9)
C12 0.0146(10) 0.0375(13) 0.0256(11) 0.0015(10) -0.0018(8) -0.0071(10)
C13 0.0166(11) 0.0271(11) 0.0231(11) 0.0000(9) 0.0012(8) 0.0012(9)
C14 0.0144(10) 0.0195(10) 0.0164(9) 0.0011(8) -0.0015(7) -0.0015(8)
C16 0.0270(12) 0.0229(11) 0.0184(10) 0.0012(8) 0.0027(8) -0.0013(9)
C17 0.0277(13) 0.0240(11) 0.0315(12) 0.0040(9) 0.0106(10) 0.0004(10)
C18 0.0285(13) 0.0273(12) 0.0335(13) 0.0091(10) -0.0063(10) -0.0076(10)
C19 0.0425(14) 0.0187(10) 0.0189(10) 0.0004(8) 0.0020(9) -0.0063(10)
C15 0.0204(11) 0.0169(10) 0.0296(11) 0.0024(9) -0.0012(8) 0.0012(9)

loop_
_atom_type_symbol
_atom_type_description
_atom_type_scat_dispersion_real
_atom_type_scat_dispersion_imag
_atom_type_scat_source
C C 0.0033 0.0016 'International Tables Vol C Tables 4.2.6.8 and 6.1.1.4'
H H 0.0000 0.0000 'International Tables Vol C Tables 4.2.6.8 and 6.1.1.4'
N N 0.0061 0.0033 'International Tables Vol C Tables 4.2.6.8 and 6.1.1.4'
O O 0.0106 0.0060 'International Tables Vol C Tables 4.2.6.8 and 6.1.1.4'
Mg Mg 0.0486 0.0363 'International Tables Vol C Tables 4.2.6.8 and 6.1.1.4'

loop_
_geom_angle_atom_site_label_1
_geom_angle_atom_site_label_2
_geom_angle_atom_site_label_3
_geom_angle
_geom_angle_site_symmetry_1
_geom_angle_site_symmetry_3
N Mg N 180.00(12) 7 .
N Mg O1 96.99(6) 7 .
N Mg O1 83.01(6) . .
N Mg O1 83.01(6) 7 7
N Mg O1 96.99(6) . 7
O1 Mg O1 180.00(10) . 7
N Mg O2 93.66(6) 7 .
N Mg O2 86.34(6) . .
O1 Mg O2 83.98(5) . .
O1 Mg O2 96.02(5) 7 .
N Mg O2 86.34(6) 7 7
N Mg O2 93.66(6) . 7
O1 Mg O2 96.02(5) . 7
O1 Mg O2 83.98(5) 7 7
O2 Mg O2 180.00(10) . 7
C14 O1 C15 115.35(15) . .
C14 O1 Mg 121.67(11) . .
C15 O1 Mg 122.95(12) . .
C19 O2 C16 102.20(15) . .
C19 O2 Mg 134.04(12) . .
C16 O2 Mg 123.16(12) . .
C8 N C1 104.78(16) . .
C8 N Mg 125.66(13) . .
C1 N Mg 128.25(13) . .
N C1 C2 129.16(18) . .
N C1 C6 110.62(17) . .
C2 C1 C6 120.14(18) . .
C3 C2 C1 119.33(19) . .
C3 C2 H2A 120.3 . .
C1 C2 H2A 120.3 . .
C2 C3 C4 120.6(2) . .
C2 C3 H3A 119.7 . .
C4 C3 H3A 119.7 . .
C5 C4 C3 121.1(2) . .
C5 C4 H4A 119.4 . .
C3 C4 H4A 119.4 . .
C4 C5 C6 119.6(2) . .
C4 C5 H5A 120.2 . .
C6 C5 H5A 120.2 . .
C7 C6 C5 134.7(2) . .
C7 C6 C1 106.07(17) . .
C5 C6 C1 119.20(19) . .
C8 C7 C6 106.33(18) . .
C8 C7 H7A 126.8 . .
C6 C7 H7A 126.8 . .
N C8 C7 112.18(18) . .
N C8 C9 123.30(17) . .
C7 C8 C9 124.50(18) . .
C10 C9 C14 116.38(18) . .
C10 C9 C8 119.50(18) . .
C14 C9 C8 124.11(17) . .
C11 C10 C9 122.39(19) . .
C11 C10 H10A 118.8 . .
C9 C10 H10A 118.8 . .
C12 C11 C10 119.74(19) . .
C12 C11 H11A 120.1 . .
C10 C11 H11A 120.1 . .
C11 C12 C13 119.9(2) . .
C11 C12 H12A 120.1 . .
C13 C12 H12A 120.1 . .
C14 C13 C12 119.4(2) . .
C14 C13 H13A 120.3 . .
C12 C13 H13A 120.3 . .
C13 C14 C9 122.16(19) . .
C13 C14 O1 120.00(18) . .
C9 C14 O1 117.81(17) . .
O2 C16 C17 105.81(17) . .
O2 C16 H16A 110.6 . .
C17 C16 H16A 110.6 . .
O2 C16 H16B 110.6 . .
C17 C16 H16B 110.6 . .
H16A C16 H16B 108.7 . .
C16 C17 C18 103.92(18) . .
C16 C17 H17A 111.0 . .
C18 C17 H17A 111.0 . .
C16 C17 H17B 111.0 . .
C18 C17 H17B 111.0 . .
H17A C17 H17B 109.0 . .
C19 C18 C17 103.11(18) . .
C19 C18 H18A 111.1 . .
C17 C18 H18A 111.1 . .
C19 C18 H18B 111.1 . .
C17 C18 H18B 111.1 . .
H18A C18 H18B 109.1 . .
O2 C19 C18 104.19(17) . .
O2 C19 H19A 110.9 . .
C18 C19 H19A 110.9 . .
O2 C19 H19B 110.9 . .
C18 C19 H19B 110.9 . .
H19A C19 H19B 108.9 . .
O1 C15 H15A 109.5 . .
O1 C15 H15B 109.5 . .
H15A C15 H15B 109.5 . .
O1 C15 H15C 109.5 . .
H15A C15 H15C 109.5 . .
H15B C15 H15C 109.5 . .

loop_
_geom_bond_atom_site_label_1
_geom_bond_atom_site_label_2
_geom_bond_distance
_geom_bond_site_symmetry_2
Mg N 2.0907(16) 7
Mg N 2.0907(16) .
Mg O1 2.1489(14) .
Mg O1 2.1489(14) 7
Mg O2 2.2276(14) .
Mg O2 2.2276(14) 7
O1 C14 1.406(2) .
O1 C15 1.447(2) .
O2 C19 1.443(2) .
O2 C16 1.453(2) .
N C8 1.381(2) .
N C1 1.385(2) .
C1 C2 1.401(3) .
C1 C6 1.423(3) .
C2 C3 1.384(3) .
C2 H2A 0.9300 .
C3 C4 1.398(3) .
C3 H3A 0.9300 .
C4 C5 1.376(3) .
C4 H4A 0.9300 .
C5 C6 1.409(3) .
C5 H5A 0.9300 .
C6 C7 1.405(3) .
C7 C8 1.391(3) .
C7 H7A 0.9300 .
C8 C9 1.478(3) .
C9 C10 1.393(3) .
C9 C14 1.400(3) .
C10 C11 1.381(3) .
C10 H10A 0.9300 .
C11 C12 1.380(3) .
C11 H11A 0.9300 .
C12 C13 1.389(3) .
C12 H12A 0.9300 .
C13 C14 1.384(3) .
C13 H13A 0.9300 .
C16 C17 1.514(3) .
C16 H16A 0.9700 .
C16 H16B 0.9700 .
C17 C18 1.538(3) .
C17 H17A 0.9700 .
C17 H17B 0.9700 .
C18 C19 1.521(3) .
C18 H18A 0.9700 .
C18 H18B 0.9700 .
C19 H19A 0.9700 .
C19 H19B 0.9700 .
C15 H15A 0.9600 .
C15 H15B 0.9600 .
C15 H15C 0.9600 .
